data_2020641
loop_
_publ_author_name
'Tamboli, Majid I.'
'Krishanaswamy, Shobhana'
'Gonnade, Rajesh G.'
'Shashidhar, Mysore S.'

_publ_section_title
;
 Engineering crystals that facilitate the acyl-transfer reaction: insight
 from a comparison of the crystal structures of
 <i>my</i>o-inositol-1,3,5-orthoformate-derived benzoates and carbonates
;
_journal_coeditor_code LY3039
_journal_issue 11
_journal_name_full 'Acta Crystallographica Section C'
_journal_page_first 875
_journal_page_last 881
_journal_paper_doi 10.1107/S205322961601603X
_journal_volume 72
_journal_year 2016
_chemical_formula_iupac 'C21 H18 O9'
_chemical_formula_moiety 'C21 H18 O9'
_chemical_formula_sum 'C21 H18 O9'
_chemical_formula_weight 414.35
_chemical_name_systematic
;
4-<i>O</i>-Benzoyl-2-<i>O</i>-phenoxycarbonyl-<i>myo</i>-inositol
1,3,5-orthoformate
;
_space_group_crystal_system monoclinic
_space_group_IT_number 14
_space_group_name_Hall '-P 2ybc'
_space_group_name_H-M_alt 'P 1 21/c 1'
_symmetry_space_group_name_Hall '-P 2ybc'
_symmetry_space_group_name_H-M 'P 1 21/c 1'
_atom_sites_solution_hydrogens mixed
_audit_creation_method SHELXL-2014/7
_cell_angle_alpha 90
_cell_angle_beta 99.3210(10)
_cell_angle_gamma 90
_cell_formula_units_Z 4
_cell_length_a 14.7254(3)
_cell_length_b 5.88190(10)
_cell_length_c 21.1510(5)
_cell_measurement_reflns_used 9903
_cell_measurement_temperature 100(2)
_cell_measurement_theta_max 30.06
_cell_measurement_theta_min 3.15
_cell_volume 1807.77(6)
_computing_cell_refinement
;
SAINT (Bruker, 2016)
;
_computing_data_collection
;
APEX3 (Bruker, 2016)
;
_computing_data_reduction
;
SAINT (Bruker, 2016)
;
_computing_molecular_graphics
;
ORTEP-3 (Farrugia, 2012) and Mercury (Macrae <i>et al.</i>,
2008)
;
_computing_publication_material
;
APEX3 (Bruker, 2016), PLATON (Spek, 2009) and publCIF (Westrip,
2010)
;
_computing_structure_refinement
;
SHELXL2014 (Sheldrick, 2015)
;
_computing_structure_solution
;
SHELXS97 (Sheldrick 2008)
;
_diffrn_ambient_temperature 100(2)
_diffrn_measured_fraction_theta_full 0.990
_diffrn_measured_fraction_theta_max 0.990
_diffrn_measurement_device '\k-geometry diffractometer'
_diffrn_measurement_device_type 'Bruker D8 VENTURE Kappa Duo PHOTON II CPAD'
_diffrn_measurement_method '\f and \w scans'
_diffrn_radiation_monochromator 'multilayer mirrors'
_diffrn_radiation_type MoK\a
_diffrn_radiation_wavelength 0.71073
_diffrn_reflns_av_R_equivalents 0.0253
_diffrn_reflns_limit_h_max 20
_diffrn_reflns_limit_h_min -20
_diffrn_reflns_limit_k_max 8
_diffrn_reflns_limit_k_min -8
_diffrn_reflns_limit_l_max 29
_diffrn_reflns_limit_l_min -29
_diffrn_reflns_number 33549
_diffrn_reflns_theta_full 25.242
_diffrn_reflns_theta_max 30.059
_diffrn_reflns_theta_min 2.581
_exptl_absorpt_coefficient_mu 0.121
_exptl_absorpt_correction_T_max 0.995
_exptl_absorpt_correction_T_min 0.962
_exptl_absorpt_correction_type multi-scan
_exptl_absorpt_process_details
;
(SADABS; Bruker, 2016)
;
_exptl_crystal_colour colourless
_exptl_crystal_density_diffrn 1.522
_exptl_crystal_description plate
_exptl_crystal_F_000 864
_exptl_crystal_size_max 0.320
_exptl_crystal_size_mid 0.090
_exptl_crystal_size_min 0.040
_refine_diff_density_max 0.464
_refine_diff_density_min -0.338
_refine_ls_extinction_method none
_refine_ls_goodness_of_fit_ref 1.029
_refine_ls_hydrogen_treatment mixed
_refine_ls_matrix_type full
_refine_ls_number_parameters 275
_refine_ls_number_reflns 5276
_refine_ls_number_restraints 0
_refine_ls_restrained_S_all 1.029
_refine_ls_R_factor_all 0.0442
_refine_ls_R_factor_gt 0.0396
_refine_ls_shift/su_max 0.001
_refine_ls_shift/su_mean 0.000
_refine_ls_structure_factor_coef Fsqd
_refine_ls_weighting_details 'w=1/[\s^2^(Fo^2^)+(0.0461P)^2^+1.0428P] where P=(Fo^2^+2Fc^2^)/3'
_refine_ls_weighting_scheme calc
_refine_ls_wR_factor_gt 0.0985
_refine_ls_wR_factor_ref 0.1023
_reflns_number_gt 4753
_reflns_number_total 5276
_reflns_threshold_expression 'I > 2\s(I)'
_cod_data_source_file ly3039sup1.cif
_cod_data_source_block 2
_cod_depositor_comments 'Adding full bibliography for 2020641--2020642.cif.'
_cod_database_code 2020641
_cod_database_fobs_code 2020641
_shelx_space_group_comment
;
The symmetry employed for this shelxl refinement is uniquely defined
by the following loop, which should always be used as a source of
symmetry information in preference to the above space-group names.
They are only intended as comments.
;
_shelx_estimated_absorpt_t_min 0.962
_shelx_estimated_absorpt_t_max 0.995

loop_
_space_group_symop_operation_xyz
'x, y, z'
'-x, y+1/2, -z+1/2'
'-x, -y, -z'
'x, -y-1/2, z-1/2'

loop_
_atom_site_type_symbol
_atom_site_label
_atom_site_fract_x
_atom_site_fract_y
_atom_site_fract_z
_atom_site_U_iso_or_equiv
_atom_site_adp_type
_atom_site_calc_flag
_atom_site_occupancy
O O1 0.13854(5) 0.64559(13) 0.66334(4) 0.01530(15) Uani d 1
O O2 0.15708(5) 0.46235(15) 0.54207(4) 0.02106(18) Uani d 1
O O3 0.17425(5) 0.91648(13) 0.59153(3) 0.01429(15) Uani d 1
O O4 0.41106(5) 0.73391(13) 0.60497(4) 0.01546(15) Uani d 1
O O5 0.23649(5) 0.94413(13) 0.69908(3) 0.01446(15) Uani d 1
O O6 0.37149(5) 0.41873(14) 0.69649(4) 0.01990(17) Uani d 1
O O7 0.51452(5) 0.87270(15) 0.68537(4) 0.02058(17) Uani d 1
O O8 0.08992(5) 0.25039(15) 0.46675(4) 0.02285(19) Uani d 1
O O9 0.24558(5) 0.23199(14) 0.49075(4) 0.01731(16) Uani d 1
C C1 0.21432(7) 0.50025(18) 0.65412(5) 0.01559(19) Uani d 1
H H1 0.1977 0.3376 0.6600 0.019 Uiso calc 1
C C2 0.23607(7) 0.53578(18) 0.58689(5) 0.01505(19) Uani d 1
H H2 0.2918 0.4465 0.5808 0.018 Uiso calc 1
C C3 0.25189(7) 0.78912(18) 0.57739(5) 0.01371(18) Uani d 1
H H3 0.2611 0.8187 0.5323 0.016 Uiso calc 1
C C4 0.33713(7) 0.86469(18) 0.62430(5) 0.01375(18) Uani d 1
H H4 0.3483 1.0308 0.6191 0.016 Uiso calc 1
C C5 0.31853(7) 0.81586(18) 0.69239(5) 0.01355(18) Uani d 1
H H5 0.3716 0.8683 0.7247 0.016 Uiso calc 1
C C6 0.29765(7) 0.56518(18) 0.70377(5) 0.01540(19) Uani d 1
H H6 0.2820 0.5468 0.7478 0.018 Uiso calc 1
C C7 0.15991(7) 0.87391(17) 0.65461(5) 0.01318(18) Uani d 1
H H7 0.1059 0.9670 0.6623 0.016 Uiso calc 1
C C8 0.17312(7) 0.30724(18) 0.49909(5) 0.01411(19) Uani d 1
C C9 0.08649(7) 0.09062(18) 0.41716(5) 0.01427(19) Uani d 1
C C10 0.05095(7) -0.1206(2) 0.42686(6) 0.0203(2) Uani d 1
H H10 0.0369 -0.1626 0.4675 0.024 Uiso calc 1
C C11 0.03618(8) -0.2713(2) 0.37526(8) 0.0320(3) Uani d 1
H H11 0.0105 -0.4170 0.3803 0.038 Uiso calc 1
C C12 0.05894(8) -0.2087(3) 0.31676(7) 0.0354(4) Uani d 1
H H12 0.0485 -0.3116 0.2817 0.042 Uiso calc 1
C C13 0.09678(9) 0.0024(3) 0.30889(5) 0.0309(3) Uani d 1
H H13 0.1135 0.0426 0.2688 0.037 Uiso calc 1
C C14 0.11030(8) 0.1552(2) 0.35925(6) 0.0217(2) Uani d 1
H H14 0.1354 0.3015 0.3541 0.026 Uiso calc 1
C C15 0.49428(7) 0.73871(18) 0.64185(5) 0.01532(19) Uani d 1
C C16 0.55608(7) 0.56019(19) 0.62296(5) 0.0161(2) Uani d 1
C C17 0.64682(7) 0.5533(2) 0.65440(5) 0.0200(2) Uani d 1
H H17 0.6688 0.6664 0.6851 0.024 Uiso calc 1
C C18 0.70509(8) 0.3810(2) 0.64077(6) 0.0236(2) Uani d 1
H H18 0.7668 0.3760 0.6625 0.028 Uiso calc 1
C C19 0.67390(8) 0.2163(2) 0.59565(6) 0.0247(2) Uani d 1
H H19 0.7141 0.0987 0.5865 0.030 Uiso calc 1
C C20 0.58366(9) 0.2237(2) 0.56373(6) 0.0269(3) Uani d 1
H H20 0.5624 0.1117 0.5325 0.032 Uiso calc 1
C C21 0.52442(8) 0.3946(2) 0.57744(6) 0.0226(2) Uani d 1
H H21 0.4626 0.3985 0.5559 0.027 Uiso calc 1
H H6A 0.4080(13) 0.404(3) 0.7353(10) 0.046(5) Uiso d 1

loop_
_atom_site_aniso_label
_atom_site_aniso_U_11
_atom_site_aniso_U_22
_atom_site_aniso_U_33
_atom_site_aniso_U_12
_atom_site_aniso_U_13
_atom_site_aniso_U_23
O1 0.0137(3) 0.0128(3) 0.0192(4) -0.0001(3) 0.0021(3) 0.0016(3)
O2 0.0141(3) 0.0233(4) 0.0231(4) 0.0051(3) -0.0050(3) -0.0141(3)
O3 0.0151(3) 0.0146(3) 0.0131(3) 0.0061(3) 0.0021(2) 0.0024(3)
O4 0.0120(3) 0.0197(4) 0.0143(3) 0.0036(3) 0.0011(3) -0.0012(3)
O5 0.0131(3) 0.0150(3) 0.0149(3) 0.0013(3) 0.0011(3) -0.0044(3)
O6 0.0183(4) 0.0194(4) 0.0203(4) 0.0075(3) -0.0020(3) 0.0034(3)
O7 0.0168(3) 0.0229(4) 0.0211(4) -0.0013(3) 0.0002(3) -0.0051(3)
O8 0.0132(3) 0.0298(5) 0.0243(4) 0.0015(3) -0.0008(3) -0.0174(3)
O9 0.0139(3) 0.0218(4) 0.0162(3) 0.0019(3) 0.0023(3) -0.0046(3)
C1 0.0147(4) 0.0104(4) 0.0204(5) 0.0018(3) -0.0008(4) 0.0009(4)
C2 0.0125(4) 0.0146(4) 0.0160(4) 0.0033(3) -0.0036(3) -0.0056(4)
C3 0.0133(4) 0.0157(5) 0.0118(4) 0.0041(3) 0.0010(3) -0.0003(3)
C4 0.0131(4) 0.0136(4) 0.0146(4) 0.0015(3) 0.0024(3) -0.0004(3)
C5 0.0127(4) 0.0148(4) 0.0127(4) 0.0011(3) 0.0007(3) -0.0021(3)
C6 0.0153(4) 0.0156(5) 0.0144(4) 0.0026(4) 0.0000(3) 0.0032(4)
C7 0.0138(4) 0.0125(4) 0.0130(4) 0.0011(3) 0.0014(3) -0.0004(3)
C8 0.0147(4) 0.0134(4) 0.0136(4) 0.0003(3) 0.0003(3) -0.0024(3)
C9 0.0117(4) 0.0167(5) 0.0137(4) 0.0019(3) -0.0001(3) -0.0059(4)
C10 0.0150(4) 0.0191(5) 0.0276(6) 0.0035(4) 0.0055(4) 0.0017(4)
C11 0.0128(5) 0.0185(5) 0.0632(9) 0.0011(4) 0.0011(5) -0.0159(6)
C12 0.0180(5) 0.0477(8) 0.0352(7) 0.0154(5) -0.0113(5) -0.0299(6)
C13 0.0296(6) 0.0492(8) 0.0130(5) 0.0236(6) 0.0008(4) -0.0034(5)
C14 0.0231(5) 0.0218(5) 0.0221(5) 0.0079(4) 0.0088(4) 0.0033(4)
C15 0.0134(4) 0.0176(5) 0.0147(4) 0.0005(4) 0.0018(3) 0.0023(4)
C16 0.0145(4) 0.0202(5) 0.0140(4) 0.0031(4) 0.0032(3) 0.0021(4)
C17 0.0151(5) 0.0250(5) 0.0194(5) 0.0018(4) 0.0017(4) 0.0023(4)
C18 0.0153(5) 0.0309(6) 0.0249(5) 0.0071(4) 0.0037(4) 0.0067(5)
C19 0.0246(5) 0.0287(6) 0.0227(5) 0.0118(5) 0.0096(4) 0.0052(5)
C20 0.0284(6) 0.0295(6) 0.0227(6) 0.0087(5) 0.0043(4) -0.0059(5)
C21 0.0194(5) 0.0275(6) 0.0201(5) 0.0059(4) 0.0006(4) -0.0041(4)

loop_
_atom_type_symbol
_atom_type_description
_atom_type_scat_dispersion_real
_atom_type_scat_dispersion_imag
_atom_type_scat_source
C C 0.0033 0.0016 'International Tables Vol C Tables 4.2.6.8 and 6.1.1.4'
H H 0.0000 0.0000 'International Tables Vol C Tables 4.2.6.8 and 6.1.1.4'
O O 0.0106 0.0060 'International Tables Vol C Tables 4.2.6.8 and 6.1.1.4'

loop_
_geom_angle_atom_site_label_1
_geom_angle_atom_site_label_2
_geom_angle_atom_site_label_3
_geom_angle
C7 O1 C1 110.81(8)
C8 O2 C2 116.06(8)
C7 O3 C3 110.54(7)
C15 O4 C4 118.89(8)
C7 O5 C5 111.82(7)
C6 O6 H6A 108.2(12)
C8 O8 C9 117.79(8)
O1 C1 C2 109.22(8)
O1 C1 C6 108.14(8)
C2 C1 C6 109.91(8)
O1 C1 H1 109.9
C2 C1 H1 109.8
C6 C1 H1 109.9
O2 C2 C1 107.68(9)
O2 C2 C3 109.25(8)
C1 C2 C3 108.47(8)
O2 C2 H2 110.5
C1 C2 H2 110.5
C3 C2 H2 110.5
O3 C3 C2 109.74(8)
O3 C3 C4 108.02(8)
C2 C3 C4 108.90(8)
O3 C3 H3 110.0
C2 C3 H3 110.0
C4 C3 H3 110.0
O4 C4 C3 103.76(8)
O4 C4 C5 115.00(8)
C3 C4 C5 107.50(8)
O4 C4 H4 110.1
C3 C4 H4 110.1
C5 C4 H4 110.1
O5 C5 C6 107.07(8)
O5 C5 C4 105.79(8)
C6 C5 C4 113.44(8)
O5 C5 H5 110.1
C6 C5 H5 110.1
C4 C5 H5 110.1
O6 C6 C1 108.59(9)
O6 C6 C5 113.03(8)
C1 C6 C5 106.95(8)
O6 C6 H6 109.4
C1 C6 H6 109.4
C5 C6 H6 109.4
O1 C7 O3 111.58(8)
O1 C7 O5 111.50(8)
O3 C7 O5 110.75(8)
O1 C7 H7 107.6
O3 C7 H7 107.6
O5 C7 H7 107.6
O9 C8 O2 127.90(9)
O9 C8 O8 126.49(9)
O2 C8 O8 105.61(8)
C10 C9 C14 122.53(10)
C10 C9 O8 117.49(10)
C14 C9 O8 119.70(10)
C9 C10 C11 118.14(11)
C9 C10 H10 120.9
C11 C10 H10 120.9
C12 C11 C10 120.06(12)
C12 C11 H11 120.0
C10 C11 H11 120.0
C13 C12 C11 120.52(11)
C13 C12 H12 119.7
C11 C12 H12 119.7
C12 C13 C14 120.11(12)
C12 C13 H13 119.9
C14 C13 H13 119.9
C9 C14 C13 118.61(12)
C9 C14 H14 120.7
C13 C14 H14 120.7
O7 C15 O4 122.98(10)
O7 C15 C16 125.30(10)
O4 C15 C16 111.72(9)
C17 C16 C21 119.75(10)
C17 C16 C15 118.30(10)
C21 C16 C15 121.87(10)
C18 C17 C16 119.97(11)
C18 C17 H17 120.0
C16 C17 H17 120.0
C19 C18 C17 120.43(11)
C19 C18 H18 119.8
C17 C18 H18 119.8
C18 C19 C20 119.81(11)
C18 C19 H19 120.1
C20 C19 H19 120.1
C19 C20 C21 120.22(12)
C19 C20 H20 119.9
C21 C20 H20 119.9
C20 C21 C16 119.81(11)
C20 C21 H21 120.1
C16 C21 H21 120.1

loop_
_geom_bond_atom_site_label_1
_geom_bond_atom_site_label_2
_geom_bond_distance
O1 C7 1.3984(12)
O1 C1 1.4438(12)
O2 C8 1.3356(12)
O2 C2 1.4427(12)
O3 C7 1.4067(12)
O3 C3 1.4382(12)
O4 C15 1.3421(12)
O4 C4 1.4451(12)
O5 C7 1.4083(12)
O5 C5 1.4505(12)
O6 C6 1.4150(12)
O6 H6A 0.91(2)
O7 C15 1.2117(13)
O8 C8 1.3450(12)
O8 C9 1.4031(12)
O9 C8 1.1944(12)
C1 C2 1.5218(15)
C1 C6 1.5286(14)
C1 H1 1.0000
C2 C3 1.5265(15)
C2 H2 1.0000
C3 C4 1.5342(14)
C3 H3 1.0000
C4 C5 1.5360(14)
C4 H4 1.0000
C5 C6 1.5332(15)
C5 H5 1.0000
C6 H6 1.0000
C7 H7 1.0000
C9 C10 1.3762(15)
C9 C14 1.3808(15)
C10 C11 1.3955(18)
C10 H10 0.9500
C11 C12 1.383(2)
C11 H11 0.9500
C12 C13 1.382(2)
C12 H12 0.9500
C13 C14 1.3830(18)
C13 H13 0.9500
C14 H14 0.9500
C15 C16 1.4861(15)
C16 C17 1.3933(14)
C16 C21 1.3956(16)
C17 C18 1.3879(16)
C17 H17 0.9500
C18 C19 1.3848(19)
C18 H18 0.9500
C19 C20 1.3902(17)
C19 H19 0.9500
C20 C21 1.3920(16)
C20 H20 0.9500
C21 H21 0.9500

loop_
_geom_hbond_atom_site_label_D
_geom_hbond_atom_site_label_H
_geom_hbond_atom_site_label_A
_geom_hbond_site_symmetry_A
_geom_hbond_distance_DH
_geom_hbond_distance_HA
_geom_hbond_distance_DA
_geom_hbond_angle_DHA
O6 H6A O7 2_646 0.91(2) 1.88(2) 2.7885(11) 178.8(18)
C1 H1 O5 1_545 1.00 2.49 3.4073(13) 152
C11 H11 O1 3_556 0.95 2.61 3.3842(14) 139
C10 H10 O8 3_556 0.95 2.55 3.3855(15) 146
C7 H7 \p 3_566 1.00 2.67 3.5596(12) 149
C13 H13 O1 4_565 0.95 2.57 3.3506(14) 140
C19 H19 O9 3_656 0.95 2.67 3.5216(15) 150

loop_
_geom_torsion_atom_site_label_1
_geom_torsion_atom_site_label_2
_geom_torsion_atom_site_label_3
_geom_torsion_atom_site_label_4
_geom_torsion
C7 O1 C1 C2 -58.73(10)
C7 O1 C1 C6 60.85(10)
C8 O2 C2 C1 -125.41(10)
C8 O2 C2 C3 116.98(10)
O1 C1 C2 O2 -64.14(10)
C6 C1 C2 O2 177.38(8)
O1 C1 C2 C3 53.98(10)
C6 C1 C2 C3 -64.50(10)
C7 O3 C3 C2 58.03(10)
C7 O3 C3 C4 -60.57(10)
O2 C2 C3 O3 63.09(10)
C1 C2 C3 O3 -54.03(10)
O2 C2 C3 C4 -178.87(8)
C1 C2 C3 C4 64.02(10)
C15 O4 C4 C3 -171.63(8)
C15 O4 C4 C5 -54.52(12)
O3 C3 C4 O4 -178.17(7)
C2 C3 C4 O4 62.71(10)
O3 C3 C4 C5 59.60(10)
C2 C3 C4 C5 -59.53(10)
C7 O5 C5 C6 -59.86(10)
C7 O5 C5 C4 61.42(10)
O4 C4 C5 O5 -173.80(8)
C3 C4 C5 O5 -58.83(10)
O4 C4 C5 C6 -56.73(11)
C3 C4 C5 C6 58.24(10)
O1 C1 C6 O6 178.12(8)
C2 C1 C6 O6 -62.73(11)
O1 C1 C6 C5 -59.61(10)
C2 C1 C6 C5 59.54(10)
O5 C5 C6 O6 177.99(8)
C4 C5 C6 O6 61.68(11)
O5 C5 C6 C1 58.55(10)
C4 C5 C6 C1 -57.77(10)
C1 O1 C7 O3 63.24(10)
C1 O1 C7 O5 -61.18(10)
C3 O3 C7 O1 -62.78(10)
C3 O3 C7 O5 62.06(10)
C5 O5 C7 O1 61.36(10)
C5 O5 C7 O3 -63.53(10)
C2 O2 C8 O9 -4.93(17)
C2 O2 C8 O8 174.66(9)
C9 O8 C8 O9 -1.47(17)
C9 O8 C8 O2 178.93(9)
C8 O8 C9 C10 110.16(11)
C8 O8 C9 C14 -75.73(13)
C14 C9 C10 C11 -1.94(16)
O8 C9 C10 C11 171.99(9)
C9 C10 C11 C12 1.35(16)
C10 C11 C12 C13 0.31(18)
C11 C12 C13 C14 -1.47(18)
C10 C9 C14 C13 0.81(16)
O8 C9 C14 C13 -172.98(10)
C12 C13 C14 C9 0.92(17)
C4 O4 C15 O7 -11.34(15)
C4 O4 C15 C16 168.02(8)
O7 C15 C16 C17 -4.59(17)
O4 C15 C16 C17 176.07(9)
O7 C15 C16 C21 172.07(11)
O4 C15 C16 C21 -7.27(15)
C21 C16 C17 C18 -0.55(17)
C15 C16 C17 C18 176.19(10)
C16 C17 C18 C19 0.52(18)
C17 C18 C19 C20 0.06(18)
C18 C19 C20 C21 -0.61(19)
C19 C20 C21 C16 0.6(2)
C17 C16 C21 C20 -0.01(18)
C15 C16 C21 C20 -176.62(11)
